data_4021470
loop_
_publ_author_name
'Konstantin Karaghiosoff'
'Thomas M. Klap\"otke'
'Peter Mayer'
'Holger Piotrowski'
'Kurt Polborn'
'Rodney L. Willer'
'Jan J. Weigand'

_publ_contact_author_address
;
Department Chemie
Ludwig-Maximilians Universit\"at
Butenandtstrasse 5-13 (Haus D)
D-81377 M\"unchen
Bundesrepublik Deutschland
;
_publ_contact_author_email tmk@cup.uni-muenchen.de
_publ_contact_author_fax +49-89-2180-77492
_publ_contact_author_name 'Thomas M. Klap\"otke '
_publ_contact_author_phone +49-89-2180-77491
_publ_section_title
;
 N-Nitroso- and N-Nitraminotetrazoles
;
_journal_name_full 'Journal of Organic Chemistry'
_journal_page_first 1295
_journal_page_last 1305
_journal_paper_doi 10.1021/jo0513820
_journal_volume 71
_journal_year 2006
_chemical_formula_moiety 'C3 H6 N6 O'
_chemical_formula_sum 'C3 H6 N6 O'
_chemical_formula_weight 142.14
_chemical_name_systematic
;
 ?
;
_space_group_IT_number 14
_symmetry_cell_setting monoclinic
_symmetry_space_group_name_Hall '-P 2ybc'
_symmetry_space_group_name_H-M 'P 1 21/c 1'
_atom_sites_solution_hydrogens geom
_atom_sites_solution_primary direct
_atom_sites_solution_secondary difmap
_audit_creation_method SHELXL-97
_cell_angle_alpha 90.00
_cell_angle_beta 102.285(19)
_cell_angle_gamma 90.00
_cell_formula_units_Z 4
_cell_length_a 14.045(2)
_cell_length_b 5.7882(18)
_cell_length_c 8.231(2)
_cell_measurement_reflns_used 25
_cell_measurement_temperature 295(2)
_cell_measurement_theta_max 18
_cell_measurement_theta_min 9
_cell_volume 653.8(3)
_computing_cell_refinement 'CAD-4 Operations Manual'
_computing_data_collection 'CAD-4 Operations Manual (Nonius, 1994)'
_computing_data_reduction 'OpenMoleN (Nonius, 1997)'
_computing_molecular_graphics ZORTEP(Zsolnai,Huttner,_1994)
_computing_publication_material 'SHELXL-97 (Sheldrick, 1997)'
_computing_structure_refinement 'SHELXL-97 (Sheldrick, 1997)'
_computing_structure_solution 'SHELXS-86 (Sheldrick, 1990)'
_diffrn_ambient_temperature 295(2)
_diffrn_measured_fraction_theta_full 0.999
_diffrn_measured_fraction_theta_max 0.999
_diffrn_measurement_device_type Nonius_MACH3
_diffrn_measurement_method \o-scan
_diffrn_radiation_monochromator graphite
_diffrn_radiation_source 'fine-focus sealed tube'
_diffrn_radiation_type MoK\a
_diffrn_radiation_wavelength 0.71073
_diffrn_reflns_av_R_equivalents 0.0213
_diffrn_reflns_av_sigmaI/netI 0.0141
_diffrn_reflns_limit_h_max 15
_diffrn_reflns_limit_h_min -16
_diffrn_reflns_limit_k_max 0
_diffrn_reflns_limit_k_min -6
_diffrn_reflns_limit_l_max 9
_diffrn_reflns_limit_l_min 0
_diffrn_reflns_number 1107
_diffrn_reflns_theta_full 23.96
_diffrn_reflns_theta_max 23.96
_diffrn_reflns_theta_min 2.97
_diffrn_standards_decay_% 1.3
_diffrn_standards_interval_time 7200
_diffrn_standards_number 3
_exptl_absorpt_coefficient_mu 0.115
_exptl_absorpt_correction_T_max 0.9963
_exptl_absorpt_correction_T_min 0.8729
_exptl_absorpt_correction_type psi-scan
_exptl_absorpt_process_details OpenMolEN(Nonius,1997)
_exptl_crystal_colour colourless
_exptl_crystal_density_diffrn 1.444
_exptl_crystal_density_method 'not measured'
_exptl_crystal_description plate
_exptl_crystal_F_000 296
_exptl_crystal_size_max 0.53
_exptl_crystal_size_mid 0.37
_exptl_crystal_size_min 0.20
_refine_diff_density_max 0.140
_refine_diff_density_min -0.204
_refine_diff_density_rms 0.048
_refine_ls_extinction_method none
_refine_ls_goodness_of_fit_ref 1.042
_refine_ls_hydrogen_treatment constr
_refine_ls_matrix_type full
_refine_ls_number_parameters 93
_refine_ls_number_reflns 1023
_refine_ls_number_restraints 0
_refine_ls_restrained_S_all 1.042
_refine_ls_R_factor_all 0.0566
_refine_ls_R_factor_gt 0.0419
_refine_ls_shift/su_max 0.001
_refine_ls_shift/su_mean 0.000
_refine_ls_structure_factor_coef Fsqd
_refine_ls_weighting_details 'calc w=1/[\s^2^(Fo^2^)+(0.0630P)^2^+0.2299P] where P=(Fo^2^+2Fc^2^)/3'
_refine_ls_weighting_scheme calc
_refine_ls_wR_factor_gt 0.1100
_refine_ls_wR_factor_ref 0.1221
_reflns_number_gt 823
_reflns_number_total 1023
_reflns_threshold_expression >2sigma(I)
_cod_data_source_file jo0513820rom20050704_033027.cif
_cod_original_sg_symbol_H-M 'P 21/c'
_cod_database_code 4021470

loop_
_symmetry_equiv_pos_as_xyz
'x, y, z'
'-x, y+1/2, -z+1/2'
'-x, -y, -z'
'x, -y-1/2, z-1/2'

loop_
_atom_site_label
_atom_site_type_symbol
_atom_site_fract_x
_atom_site_fract_y
_atom_site_fract_z
_atom_site_U_iso_or_equiv
_atom_site_adp_type
_atom_site_occupancy
_atom_site_symmetry_multiplicity
_atom_site_calc_flag
_atom_site_refinement_flags
O1 O 0.88339(14) 0.2517(4) -0.0027(3) 0.0958(7) Uani 1 1 d .
N1 N 0.65365(12) 0.0342(3) 0.17813(18) 0.0486(5) Uani 1 1 d .
N2 N 0.59943(14) -0.0927(4) 0.2634(2) 0.0651(6) Uani 1 1 d .
N3 N 0.65494(17) -0.2561(4) 0.3344(2) 0.0735(6) Uani 1 1 d .
N4 N 0.74515(14) -0.2436(3) 0.2995(2) 0.0666(6) Uani 1 1 d .
N5 N 0.82029(12) 0.0061(3) 0.1383(2) 0.0510(5) Uani 1 1 d .
N6 N 0.81026(15) 0.1999(4) 0.0483(3) 0.0726(6) Uani 1 1 d .
C1 C 0.74127(14) -0.0630(4) 0.2023(2) 0.0462(5) Uani 1 1 d .
C2 C 0.60769(17) 0.2264(4) 0.0774(3) 0.0666(7) Uani 1 1 d .
H2A H 0.5431 0.2488 0.0957 0.080 Uiso 1 1 calc R
H2B H 0.6043 0.1932 -0.0380 0.080 Uiso 1 1 calc R
H2C H 0.6453 0.3641 0.1079 0.080 Uiso 1 1 calc R
C3 C 0.90829(17) -0.1316(5) 0.1689(3) 0.0790(8) Uani 1 1 d .
H3A H 0.8922 -0.2902 0.1842 0.095 Uiso 1 1 calc R
H3B H 0.9520 -0.0766 0.2672 0.095 Uiso 1 1 calc R
H3C H 0.9391 -0.1195 0.0757 0.095 Uiso 1 1 calc R

loop_
_atom_site_aniso_label
_atom_site_aniso_U_11
_atom_site_aniso_U_22
_atom_site_aniso_U_33
_atom_site_aniso_U_23
_atom_site_aniso_U_13
_atom_site_aniso_U_12
O1 0.0831(12) 0.1042(15) 0.1103(15) 0.0306(12) 0.0436(11) -0.0154(11)
N1 0.0594(10) 0.0512(10) 0.0378(8) -0.0023(7) 0.0161(7) -0.0044(8)
N2 0.0737(12) 0.0752(13) 0.0514(10) -0.0001(10) 0.0248(9) -0.0163(11)
N3 0.0864(14) 0.0757(14) 0.0607(12) 0.0131(10) 0.0210(10) -0.0207(12)
N4 0.0760(13) 0.0619(12) 0.0589(11) 0.0169(9) 0.0077(9) -0.0083(10)
N5 0.0540(10) 0.0532(10) 0.0454(9) 0.0019(8) 0.0100(7) -0.0040(8)
N6 0.0732(13) 0.0705(13) 0.0790(13) 0.0204(11) 0.0274(11) -0.0045(10)
C1 0.0550(11) 0.0466(11) 0.0362(9) -0.0013(8) 0.0079(8) -0.0062(9)
C2 0.0673(14) 0.0651(15) 0.0713(15) 0.0084(12) 0.0233(11) 0.0147(12)
C3 0.0606(14) 0.0863(19) 0.0899(17) 0.0105(15) 0.0152(12) 0.0103(13)

loop_
_atom_type_symbol
_atom_type_description
_atom_type_scat_dispersion_real
_atom_type_scat_dispersion_imag
_atom_type_scat_source
C C 0.0033 0.0016 'International Tables Vol C Tables 4.2.6.8 and 6.1.1.4'
H H 0.0000 0.0000 'International Tables Vol C Tables 4.2.6.8 and 6.1.1.4'
O O 0.0106 0.0060 'International Tables Vol C Tables 4.2.6.8 and 6.1.1.4'
N N 0.0061 0.0033 'International Tables Vol C Tables 4.2.6.8 and 6.1.1.4'

loop_
_geom_angle_atom_site_label_1
_geom_angle_atom_site_label_2
_geom_angle_atom_site_label_3
_geom_angle
C1 N1 N2 107.30(17)
C1 N1 C2 133.92(17)
N2 N1 C2 118.66(18)
N3 N2 N1 106.32(18)
N2 N3 N4 111.55(18)
C1 N4 N3 104.60(18)
N6 N5 C1 117.07(17)
N6 N5 C3 123.03(19)
C1 N5 C3 119.89(18)
O1 N6 N5 113.5(2)
N4 C1 N1 110.24(17)
N4 C1 N5 122.00(19)
N1 C1 N5 127.76(18)
N1 C2 H2A 109.5
N1 C2 H2B 109.5
H2A C2 H2B 109.5
N1 C2 H2C 109.5
H2A C2 H2C 109.5
H2B C2 H2C 109.5
N5 C3 H3A 109.5
N5 C3 H3B 109.5
H3A C3 H3B 109.5
N5 C3 H3C 109.5
H3A C3 H3C 109.5
H3B C3 H3C 109.5

loop_
_geom_bond_atom_site_label_1
_geom_bond_atom_site_label_2
_geom_bond_distance
O1 N6 1.227(2)
N1 C1 1.329(3)
N1 N2 1.356(2)
N1 C2 1.454(3)
N2 N3 1.284(3)
N3 N4 1.360(3)
N4 C1 1.310(3)
N5 N6 1.335(3)
N5 C1 1.385(2)
N5 C3 1.447(3)
C2 H2A 0.9600
C2 H2B 0.9600
C2 H2C 0.9600
C3 H3A 0.9600
C3 H3B 0.9600
C3 H3C 0.9600

loop_
_geom_torsion_atom_site_label_1
_geom_torsion_atom_site_label_2
_geom_torsion_atom_site_label_3
_geom_torsion_atom_site_label_4
_geom_torsion
C1 N1 N2 N3 0.3(2)
C2 N1 N2 N3 176.86(18)
N1 N2 N3 N4 -0.1(2)
N2 N3 N4 C1 -0.2(3)
C1 N5 N6 O1 179.2(2)
C3 N5 N6 O1 -1.4(3)
N3 N4 C1 N1 0.4(2)
N3 N4 C1 N5 -179.45(18)
N2 N1 C1 N4 -0.4(2)
C2 N1 C1 N4 -176.3(2)
N2 N1 C1 N5 179.39(17)
C2 N1 C1 N5 3.6(4)
N6 N5 C1 N4 -176.34(18)
C3 N5 C1 N4 4.2(3)
N6 N5 C1 N1 3.8(3)
C3 N5 C1 N1 -175.6(2)

loop_
_cod_related_entry_id
_cod_related_entry_database
_cod_related_entry_code
1 ChemSpider 250947
